data_4037865
loop_
_publ_author_name
'Vyhivskyi, Oleksandr'
'Laikov, Dimitri N.'
'Finko, Alexander V.'
'Skvortsov, Dmitry A.'
'Zhirkina, Irina V.'
'Tafeenko, Victor Aleksandrovich'
'Zyk, Nikolay Vasil'evich'
'Majouga, Alexander G.'
'Beloglazkina, Elena K.'

_publ_section_title
;
 Ullmann-type C-Se cross-coupling in the hydantoin family: Synthesis,
 mechanistic studies, and tests of biological activity.
;
_journal_name_full 'The Journal of organic chemistry'
_journal_paper_doi 10.1021/acs.joc.9b03045
_journal_year 2020
_chemical_formula_moiety 'C10 H14 N2 O Se'
_chemical_formula_sum 'C10 H14 N2 O Se'
_chemical_formula_weight 257.19
_space_group_crystal_system monoclinic
_space_group_IT_number 14
_space_group_name_Hall '-P 2ybc'
_space_group_name_H-M_alt 'P 1 21/c 1'
_atom_sites_solution_hydrogens geom
_audit_creation_method SHELXL-2014/7
_cell_angle_alpha 90
_cell_angle_beta 97.167(4)
_cell_angle_gamma 90
_cell_formula_units_Z 4
_cell_length_a 5.7310(3)
_cell_length_b 9.8325(6)
_cell_length_c 21.1541(11)
_cell_measurement_reflns_used 6845
_cell_measurement_temperature 293(2)
_cell_measurement_theta_max 62
_cell_measurement_theta_min 4
_cell_volume 1182.72(11)
_computing_structure_refinement 'SHELXL-2014/7 (Sheldrick, 2014)'
_diffrn_ambient_temperature 295
_diffrn_detector Pilatus100K
_diffrn_detector_area_resol_mean 5.81
_diffrn_detector_type STOE
_diffrn_measured_fraction_theta_full 0.998
_diffrn_measured_fraction_theta_max 0.984
_diffrn_measurement_device_type STOE
_diffrn_measurement_method 'rotation method'
_diffrn_radiation_collimation 'focusing mirrors'
_diffrn_radiation_monochromator none
_diffrn_radiation_polarisn_norm 0
_diffrn_radiation_type 'Cu K\a'
_diffrn_radiation_wavelength 1.54186
_diffrn_reflns_av_R_equivalents 0.0754
_diffrn_reflns_av_unetI/netI 0.0518
_diffrn_reflns_Laue_measured_fraction_full 0.998
_diffrn_reflns_Laue_measured_fraction_max 0.984
_diffrn_reflns_limit_h_max 2
_diffrn_reflns_limit_h_min -6
_diffrn_reflns_limit_k_max 11
_diffrn_reflns_limit_k_min -11
_diffrn_reflns_limit_l_max 23
_diffrn_reflns_limit_l_min -25
_diffrn_reflns_number 7188
_diffrn_reflns_point_group_measured_fraction_full 0.998
_diffrn_reflns_point_group_measured_fraction_max 0.984
_diffrn_reflns_theta_full 66.565
_diffrn_reflns_theta_max 66.565
_diffrn_reflns_theta_min 4.213
_diffrn_source 'Cu GeniX 3D'
_diffrn_source_current 0.600
_diffrn_source_power 0.030
_diffrn_source_voltage 50
_exptl_absorpt_coefficient_mu 4.078
_exptl_absorpt_correction_T_max 0.707
_exptl_absorpt_correction_T_min 0.421
_exptl_absorpt_correction_type multi-scan
_exptl_absorpt_process_details
;
[c.f. r.h. blessing, acta cryst. (1995), a51, 33-38]
;
_exptl_crystal_colour colorless
_exptl_crystal_density_diffrn 1.444
_exptl_crystal_description block
_exptl_crystal_F_000 520
_exptl_crystal_size_max .18
_exptl_crystal_size_mid .16
_exptl_crystal_size_min .11
_refine_diff_density_max 0.585
_refine_diff_density_min -0.696
_refine_diff_density_rms 0.132
_refine_ls_extinction_coef 0.0040(9)
_refine_ls_extinction_expression Fc^*^=kFc[1+0.001xFc^2^\l^3^/sin(2\q)]^-1/4^
_refine_ls_extinction_method 'SHELXL-2014/7 (Sheldrick 2014'
_refine_ls_goodness_of_fit_ref 1.143
_refine_ls_hydrogen_treatment constr
_refine_ls_matrix_type full
_refine_ls_number_parameters 131
_refine_ls_number_reflns 1998
_refine_ls_number_restraints 0
_refine_ls_restrained_S_all 1.143
_refine_ls_R_factor_all 0.0825
_refine_ls_R_factor_gt 0.0646
_refine_ls_shift/su_max 0.000
_refine_ls_shift/su_mean 0.000
_refine_ls_structure_factor_coef Fsqd
_refine_ls_weighting_details 'w=1/[\s^2^(Fo^2^)+(0.1029P)^2^+3.2235P] where P=(Fo^2^+2Fc^2^)/3'
_refine_ls_weighting_scheme calc
_refine_ls_wR_factor_gt 0.1859
_refine_ls_wR_factor_ref 0.2170
_reflns_Friedel_coverage 0.000
_reflns_number_gt 1603
_reflns_number_total 1998
_reflns_threshold_expression 'I > 2\s(I)'
_cod_data_source_file jo9b03045_si_001.cif
_cod_data_source_block fin1201
_cod_original_sg_symbol_H-M 'P 21/c'
_cod_database_code 4037865
_shelx_shelxl_version_number 2014/7
_shelx_space_group_comment
;
The symmetry employed for this shelxl refinement is uniquely defined
by the following loop, which should always be used as a source of
symmetry information in preference to the above space-group names.
They are only intended as comments.
;

loop_
_space_group_symop_operation_xyz
'x, y, z'
'-x, y+1/2, -z+1/2'
'-x, -y, -z'
'x, -y-1/2, z-1/2'

loop_
_atom_site_label
_atom_site_type_symbol
_atom_site_fract_x
_atom_site_fract_y
_atom_site_fract_z
_atom_site_U_iso_or_equiv
_atom_site_adp_type
_atom_site_occupancy
_atom_site_site_symmetry_order
_atom_site_calc_flag
_atom_site_refinement_flags_posn
_atom_site_refinement_flags_adp
Se1 Se 0.26180(17) 0.31578(9) 0.52343(4) 0.0692(5) Uani 1 1 d . .
O1 O 0.6208(14) 0.4329(8) 0.3201(3) 0.095(2) Uani 1 1 d . .
N1 N 0.4798(12) 0.3503(7) 0.4107(3) 0.0622(16) Uani 1 1 d . .
N2 N 0.1818(14) 0.4877(7) 0.4159(3) 0.0662(17) Uani 1 1 d . .
H2 H 0.0587 0.5245 0.4281 0.079 Uiso 1 1 calc R U
C1 C 0.3039(14) 0.3872(8) 0.4472(4) 0.0566(18) Uani 1 1 d . .
C2 C 0.4809(17) 0.4363(9) 0.3579(4) 0.070(2) Uani 1 1 d . .
C3 C 0.2792(17) 0.5262(9) 0.3606(4) 0.068(2) Uani 1 1 d . .
C4 C 0.2123(19) 0.6229(10) 0.3189(5) 0.077(2) Uani 1 1 d . .
H4 H 0.2980 0.6312 0.2845 0.092 Uiso 1 1 calc R U
C5 C 0.016(2) 0.7193(11) 0.3210(5) 0.088(3) Uani 1 1 d . .
H5 H -0.0891 0.6862 0.3508 0.106 Uiso 1 1 calc R U
C6 C -0.121(3) 0.7375(15) 0.2553(6) 0.120(4) Uani 1 1 d . .
H6A H -0.0147 0.7603 0.2253 0.180 Uiso 1 1 calc R U
H6B H -0.2340 0.8093 0.2566 0.180 Uiso 1 1 calc R U
H6C H -0.2014 0.6544 0.2425 0.180 Uiso 1 1 calc R U
C7 C 0.125(4) 0.8545(16) 0.3445(10) 0.178(9) Uani 1 1 d . .
H7A H 0.1864 0.8467 0.3887 0.267 Uiso 1 1 calc R U
H7B H 0.0067 0.9243 0.3395 0.267 Uiso 1 1 calc R U
H7C H 0.2495 0.8776 0.3201 0.267 Uiso 1 1 calc R U
C8 C 0.6565(17) 0.2531(10) 0.4308(5) 0.076(2) Uani 1 1 d . .
H8 H 0.7781 0.2822 0.4648 0.091 Uiso 1 1 calc R U
C9 C 0.594(3) 0.1071(12) 0.4301(7) 0.112(4) Uani 1 1 d . .
H9A H 0.6720 0.0499 0.4636 0.135 Uiso 1 1 calc R U
H9B H 0.4313 0.0828 0.4161 0.135 Uiso 1 1 calc R U
C10 C 0.734(3) 0.1598(13) 0.3822(7) 0.115(5) Uani 1 1 d . .
H10A H 0.6587 0.1682 0.3388 0.139 Uiso 1 1 calc R U
H10B H 0.8995 0.1353 0.3863 0.139 Uiso 1 1 calc R U

loop_
_atom_site_aniso_label
_atom_site_aniso_U_11
_atom_site_aniso_U_22
_atom_site_aniso_U_33
_atom_site_aniso_U_23
_atom_site_aniso_U_13
_atom_site_aniso_U_12
Se1 0.0726(7) 0.0673(6) 0.0672(6) 0.0052(4) 0.0071(4) 0.0099(5)
O1 0.095(5) 0.100(5) 0.094(5) 0.013(4) 0.034(4) 0.007(4)
N1 0.068(4) 0.051(4) 0.068(4) 0.001(3) 0.008(3) 0.002(3)
N2 0.069(5) 0.058(4) 0.071(4) -0.003(3) 0.004(3) 0.005(3)
C1 0.059(5) 0.048(4) 0.060(4) -0.008(3) -0.006(3) -0.002(3)
C2 0.074(6) 0.068(5) 0.068(5) -0.004(4) 0.006(4) -0.003(4)
C3 0.080(6) 0.061(5) 0.060(4) -0.001(4) 0.005(4) -0.007(4)
C4 0.090(7) 0.067(5) 0.075(5) 0.003(4) 0.014(5) 0.005(5)
C5 0.108(8) 0.067(6) 0.093(7) 0.014(5) 0.025(6) 0.018(5)
C6 0.129(11) 0.117(10) 0.108(8) 0.026(8) -0.004(8) 0.041(9)
C7 0.23(2) 0.081(10) 0.208(19) -0.039(11) -0.024(17) 0.041(12)
C8 0.067(6) 0.078(6) 0.081(6) -0.001(5) 0.005(4) 0.017(4)
C9 0.123(10) 0.063(7) 0.152(11) 0.006(7) 0.024(9) 0.025(6)
C10 0.143(12) 0.092(9) 0.120(10) 0.006(7) 0.050(9) 0.041(8)

loop_
_atom_type_symbol
_atom_type_description
_atom_type_scat_dispersion_real
_atom_type_scat_dispersion_imag
_atom_type_scat_source
C C 0.0181 0.0091 'International Tables Vol C Tables 4.2.6.8 and 6.1.1.4'
H H 0.0000 0.0000 'International Tables Vol C Tables 4.2.6.8 and 6.1.1.4'
N N 0.0311 0.0180 'International Tables Vol C Tables 4.2.6.8 and 6.1.1.4'
O O 0.0492 0.0322 'International Tables Vol C Tables 4.2.6.8 and 6.1.1.4'
Se Se -0.7943 1.1372 'International Tables Vol C Tables 4.2.6.8 and 6.1.1.4'

loop_
_geom_angle_atom_site_label_1
_geom_angle_atom_site_label_2
_geom_angle_atom_site_label_3
_geom_angle
C1 N1 C2 111.1(7)
C1 N1 C8 123.2(7)
C2 N1 C8 124.9(7)
C1 N2 C3 111.9(8)
C1 N2 H2 124.1
C3 N2 H2 124.1
N2 C1 N1 106.8(7)
N2 C1 Se1 127.6(6)
N1 C1 Se1 125.6(6)
O1 C2 N1 125.7(9)
O1 C2 C3 129.7(9)
N1 C2 C3 104.6(7)
C4 C3 N2 129.5(9)
C4 C3 C2 125.1(9)
N2 C3 C2 105.4(7)
C3 C4 C5 126.9(9)
C3 C4 H4 116.6
C5 C4 H4 116.6
C4 C5 C6 110.9(10)
C4 C5 C7 106.7(12)
C6 C5 C7 109.8(11)
C4 C5 H5 109.8
C6 C5 H5 109.8
C7 C5 H5 109.8
C5 C6 H6A 109.5
C5 C6 H6B 109.5
H6A C6 H6B 109.5
C5 C6 H6C 109.5
H6A C6 H6C 109.5
H6B C6 H6C 109.5
C5 C7 H7A 109.5
C5 C7 H7B 109.5
H7A C7 H7B 109.5
C5 C7 H7C 109.5
H7A C7 H7C 109.5
H7B C7 H7C 109.5
N1 C8 C9 119.1(10)
N1 C8 C10 118.2(9)
C9 C8 C10 59.2(8)
N1 C8 H8 116.1
C9 C8 H8 116.1
C10 C8 H8 116.1
C10 C9 C8 60.6(8)
C10 C9 H9A 117.7
C8 C9 H9A 117.7
C10 C9 H9B 117.7
C8 C9 H9B 117.7
H9A C9 H9B 114.8
C9 C10 C8 60.1(8)
C9 C10 H10A 117.8
C8 C10 H10A 117.8
C9 C10 H10B 117.8
C8 C10 H10B 117.8
H10A C10 H10B 114.9

loop_
_geom_bond_atom_site_label_1
_geom_bond_atom_site_label_2
_geom_bond_distance
Se1 C1 1.803(8)
O1 C2 1.203(11)
N1 C1 1.393(10)
N1 C2 1.400(11)
N1 C8 1.418(11)
N2 C1 1.337(10)
N2 C3 1.410(11)
N2 H2 0.8600
C2 C3 1.462(13)
C3 C4 1.322(13)
C4 C5 1.476(15)
C4 H4 0.9300
C5 C6 1.519(17)
C5 C7 1.52(2)
C5 H5 0.9800
C6 H6A 0.9600
C6 H6B 0.9600
C6 H6C 0.9600
C7 H7A 0.9600
C7 H7B 0.9600
C7 H7C 0.9600
C8 C9 1.480(16)
C8 C10 1.487(15)
C8 H8 0.9800
C9 C10 1.467(19)
C9 H9A 0.9700
C9 H9B 0.9700
C10 H10A 0.9700
C10 H10B 0.9700
